data_7133100
loop_
_publ_author_name
'Tanioka, Masaru'
'Mori, Minori'
'Harada, Mei'
'Matsuya, Yuji'
'Kamino, Shinichiro'

_publ_section_title
;
 Nonpolar selective emission (NPSE) of carbonyl-bridged rhodols.
;
_journal_issue 50
_journal_name_full 'Chemical communications (Cambridge, England)'
_journal_page_first 6407
_journal_page_last 6410
_journal_paper_doi 10.1039/d4cc01071j
_journal_volume 60
_journal_year 2024
_chemical_formula_moiety 'C27 H17 N O3'
_chemical_formula_sum 'C27 H17 N O3'
_chemical_formula_weight 403.42
_chemical_name_common 'carbonyl-bridged rhodol'
_chemical_name_systematic 1a
_space_group_crystal_system orthorhombic
_space_group_IT_number 61
_space_group_name_Hall '-P 2ac 2ab'
_space_group_name_H-M_alt 'P b c a'
_atom_sites_solution_hydrogens geom
_atom_sites_solution_primary dual
_audit_creation_date 2021-04-26
_audit_creation_method
;
Olex2 1.3-ac4
(compiled 2020.03.28 svn.rd84adfe8 for Rigaku Oxford Diffraction, GUI svn.r6032)
;
_audit_update_record
;
2024-02-09 deposited with the CCDC.	2024-05-27 downloaded from the CCDC.
;
_cell_angle_alpha 90
_cell_angle_beta 90
_cell_angle_gamma 90
_cell_formula_units_Z 8
_cell_length_a 7.3843(2)
_cell_length_b 20.0427(5)
_cell_length_c 24.5666(6)
_cell_measurement_reflns_used 4641
_cell_measurement_temperature 103.15
_cell_measurement_theta_max 67.6560
_cell_measurement_theta_min 3.6030
_cell_volume 3635.89(16)
_computing_cell_refinement 'CrysAlisPro 1.171.40.80a (Rigaku OD, 2020)'
_computing_data_collection 'CrysAlisPro 1.171.40.80a (Rigaku OD, 2020)'
_computing_data_reduction 'CrysAlisPro 1.171.40.80a (Rigaku OD, 2020)'
_computing_molecular_graphics 'Olex2 1.3-ac4 (Dolomanov et al., 2009)'
_computing_publication_material 'Olex2 1.3-ac4 (Dolomanov et al., 2009)'
_computing_structure_refinement 'SHELXL 2018/3 (Sheldrick, 2015)'
_computing_structure_solution 'SHELXT 2018/2 (Sheldrick, 2018)'
_diffrn_ambient_temperature 103.15
_diffrn_detector 'Hybrid Pixel Array Detector'
_diffrn_detector_area_resol_mean 10.0000
_diffrn_detector_type HyPix3000
_diffrn_measured_fraction_theta_full 0.993
_diffrn_measured_fraction_theta_max 0.986
_diffrn_measurement_details
;
List of Runs (angles in degrees, time in seconds):

  # Type    Start    End  Width  t~exp~   \w     \q     \k     \f   Frames
#--------------------------------------------------------------------------
  1  \w    -30.00  30.00   0.50   40.00    --  -40.71  25.00  30.00  120
  2  \w    -14.00  11.00   0.50   40.00    --  -40.71  43.00 -84.00   50
  3  \w    -56.00 -30.00   0.50  110.00    --  -96.35  50.00  30.00   52
  4  \w    -56.00 -30.00   0.50  110.00    --  -96.35  50.00  60.00   52
  5  \w    -56.00 -31.00   0.50  110.00    --  -96.35  50.00  90.00   50
  6  \w    -57.00 -32.00   0.50  110.00    --  -96.35  50.00 150.00   50
  7  \w    -57.00 -17.00   0.50   40.00    --  -40.71  82.00  52.00   80
  8  \w    -72.00 -47.00   0.50   40.00    --  -40.71 110.00 136.00   50
  9  \w   -100.00 -75.00   0.50  110.00    --  -96.35  82.00  52.00   50
 10  \w    -57.00 -31.00   0.50  110.00    --  -96.35  50.00   0.00   52
 11  \w    -64.00 -24.00   0.50  110.00    --  -96.35  96.00-120.00   80
 12  \w    -69.00 -29.00   0.50  110.00    --  -96.35  59.00-180.00   80
 13  \w   -105.00 -76.00   0.50  110.00    --  -96.35  96.00-120.00   58
 14  \w    -70.00 -30.00   0.50   40.00    --  -40.71 -43.00 123.00   80
 15  \w   -105.00 -80.00   0.50   40.00    --  -40.71 -43.00 123.00   50
 16  \w   -136.00 -86.00   0.50  110.00    --  -96.35-110.00  41.00  100
 17  \w   -160.00 -79.00   0.50  110.00    --  -96.35 -43.00 123.00  162
 18  \w     38.00  63.00   0.50   40.00    --   40.40-110.00  41.00   50
 19  \w     56.00  81.00   0.50   40.00    --   40.40  43.00 -84.00   50
 20  \w    126.00 160.00   0.50  110.00    --   96.04  43.00 -84.00   68
 21  \w     78.00 122.00   0.50  110.00    --   96.04  82.00  52.00   88
 22  \w    107.00 132.00   0.50  110.00    --   96.04 110.00 136.00   50
 23  \w     31.00  56.00   0.50  110.00    --   96.04 -50.00  60.00   50
 24  \w     29.00  54.00   0.50  110.00    --   96.04 -50.00  90.00   50
 25  \w     33.00  59.00   0.50  110.00    --   96.04 -59.00 120.00   52
 26  \w     49.00  76.00   0.50  110.00    --   96.04-110.00  41.00   54
 27  \w     29.00  54.00   0.50  110.00    --   96.04 -50.00 -60.00   50
 28  \w     74.00  99.00   0.50  110.00    --   96.04 -82.00 -68.00   50
 29  \w     62.00  97.00   0.50   40.00    --   40.40-138.00 -30.00   70
 30  \w     25.00  55.00   0.50   40.00    --   40.40-138.00 -30.00   60
 31  \w      5.00  30.00   0.50   40.00    --   40.40 -43.00 123.00   50
 32  \w    -13.00  14.00   0.50   40.00    --   40.40 -25.00  90.00   54
 33  \w     24.00  51.00   0.50   40.00    --   40.40 -82.00 -68.00   54
 34  \w    -27.00  -2.00   0.50   40.00    --   40.40 -12.00-150.00   50
;
_diffrn_measurement_device 'four-circle diffractometer'
_diffrn_measurement_device_type 'XtaLAB Synergy, Single source at home/near, HyPix3000'
_diffrn_measurement_method '\w scans'
_diffrn_orient_matrix_type 'CrysAlisPro convention (1999,Acta A55,543-557)'
_diffrn_orient_matrix_UB_11 0.0040461000
_diffrn_orient_matrix_UB_12 -0.0665400000
_diffrn_orient_matrix_UB_13 0.0313993000
_diffrn_orient_matrix_UB_21 0.2035461000
_diffrn_orient_matrix_UB_22 0.0096115000
_diffrn_orient_matrix_UB_23 0.0112105000
_diffrn_orient_matrix_UB_31 -0.0453278000
_diffrn_orient_matrix_UB_32 0.0373086000
_diffrn_orient_matrix_UB_33 0.0531084000
_diffrn_radiation_monochromator mirror
_diffrn_radiation_probe x-ray
_diffrn_radiation_type 'Cu K\a'
_diffrn_radiation_wavelength 1.54184
_diffrn_reflns_av_R_equivalents 0.0370
_diffrn_reflns_av_unetI/netI 0.0374
_diffrn_reflns_Laue_measured_fraction_full 0.993
_diffrn_reflns_Laue_measured_fraction_max 0.986
_diffrn_reflns_limit_h_max 8
_diffrn_reflns_limit_h_min -8
_diffrn_reflns_limit_k_max 24
_diffrn_reflns_limit_k_min -24
_diffrn_reflns_limit_l_max 29
_diffrn_reflns_limit_l_min -26
_diffrn_reflns_number 12026
_diffrn_reflns_point_group_measured_fraction_full 0.993
_diffrn_reflns_point_group_measured_fraction_max 0.986
_diffrn_reflns_theta_full 67.684
_diffrn_reflns_theta_max 68.465
_diffrn_reflns_theta_min 3.598
_diffrn_source 'micro-focus sealed X-ray tube'
_diffrn_source_type 'PhotonJet (Cu) X-ray Source'
_exptl_absorpt_coefficient_mu 0.775
_exptl_absorpt_correction_T_max 1.000
_exptl_absorpt_correction_T_min 0.613
_exptl_absorpt_correction_type gaussian
_exptl_absorpt_process_details
;
CrysAlisPro 1.171.40.80a (Rigaku Oxford Diffraction, 2020)
Numerical absorption correction based on gaussian integration over
			a multifaceted crystal model
Empirical absorption correction using spherical harmonics,
 implemented in SCALE3 ABSPACK scaling algorithm.
;
_exptl_crystal_colour 'metallic dark black'
_exptl_crystal_colour_lustre metallic
_exptl_crystal_colour_modifier dark
_exptl_crystal_colour_primary black
_exptl_crystal_density_diffrn 1.474
_exptl_crystal_description plate
_exptl_crystal_F_000 1680
_exptl_crystal_recrystallization_method 'Re-crystallisation from solvent: CHCl3/Et2O'
_exptl_crystal_size_max 0.309
_exptl_crystal_size_mid 0.05
_exptl_crystal_size_min 0.02
_refine_diff_density_max 0.800
_refine_diff_density_min -0.274
_refine_diff_density_rms 0.062
_refine_ls_extinction_method none
_refine_ls_goodness_of_fit_ref 1.026
_refine_ls_hydrogen_treatment constr
_refine_ls_matrix_type full
_refine_ls_number_parameters 281
_refine_ls_number_reflns 3292
_refine_ls_number_restraints 0
_refine_ls_restrained_S_all 1.026
_refine_ls_R_factor_all 0.0663
_refine_ls_R_factor_gt 0.0527
_refine_ls_shift/su_max 0.001
_refine_ls_shift/su_mean 0.000
_refine_ls_structure_factor_coef Fsqd
_refine_ls_weighting_details 'w=1/[\s^2^(Fo^2^)+(0.0839P)^2^+2.3233P] where P=(Fo^2^+2Fc^2^)/3'
_refine_ls_weighting_scheme calc
_refine_ls_wR_factor_gt 0.1410
_refine_ls_wR_factor_ref 0.1520
_reflns_Friedel_coverage 0.000
_reflns_number_gt 2655
_reflns_number_total 3292
_reflns_threshold_expression 'I > 2\s(I)'
_cod_data_source_file d4cc01071j2.cif
_cod_data_source_block exp_138
_cod_depositor_comments 'Adding full bibliography for 7133100--7133102.cif.'
_cod_database_code 7133100
_shelx_shelxl_version_number 2018/3
_chemical_oxdiff_formula 'C11 H10 N O'
_shelx_space_group_comment
;
The symmetry employed for this shelxl refinement is uniquely defined
by the following loop, which should always be used as a source of
symmetry information in preference to the above space-group names.
They are only intended as comments.
;
_reflns_odcompleteness_completeness 99.46
_reflns_odcompleteness_iscentric 1
_reflns_odcompleteness_theta 66.97
_olex2_refinement_description
;
1. Fixed Uiso
 At 1.2 times of:
  All C(H) groups
 At 1.5 times of:
  All C(H,H,H) groups
2.a Aromatic/amide H refined with riding coordinates:
 C00E(H00E), C00H(H00H), C00I(H00I), C00J(H00J), C00K(H00K), C00L(H00L),
 C00M(H00M), C00N(H00N), C00O(H00O), C00P(H00P), C00Q(H00Q), C00R(H00R),
 C00T(H00T), C00V(H00V)
2.b Idealised Me refined as rotating group:
 C00U(H00A,H00B,H00C)
;
_olex2_submission_special_instructions 'No special instructions were received'
_oxdiff_exptl_absorpt_empirical_details
;
Empirical correction (ABSPACK) includes:
- Absorption correction using spherical harmonics
- Frame scaling
;
_oxdiff_exptl_absorpt_empirical_full_max 1.845
_oxdiff_exptl_absorpt_empirical_full_min 0.624

loop_
_space_group_symop_operation_xyz
'x, y, z'
'-x+1/2, -y, z+1/2'
'-x, y+1/2, -z+1/2'
'x+1/2, -y+1/2, -z'
'-x, -y, -z'
'x-1/2, y, -z-1/2'
'x, -y-1/2, z-1/2'
'-x-1/2, y-1/2, z'

loop_
_atom_site_label
_atom_site_type_symbol
_atom_site_fract_x
_atom_site_fract_y
_atom_site_fract_z
_atom_site_U_iso_or_equiv
_atom_site_adp_type
_atom_site_occupancy
_atom_site_site_symmetry_order
_atom_site_calc_flag
_atom_site_refinement_flags_posn
_atom_site_refinement_flags_adp
_atom_site_refinement_flags_occupancy
_atom_site_disorder_assembly
_atom_site_disorder_group
O001 O 0.5337(2) 0.59705(7) 0.76777(5) 0.0289(4) Uani 1 1 d . . . . .
O002 O 0.3958(2) 0.37332(8) 0.61156(6) 0.0348(4) Uani 1 1 d . . . . .
O003 O 0.6319(3) 0.58958(9) 0.95519(6) 0.0442(5) Uani 1 1 d . . . . .
N004 N 0.6236(3) 0.60642(8) 0.57621(7) 0.0295(4) Uani 1 1 d . . . . .
C005 C 0.4013(3) 0.40021(10) 0.65651(8) 0.0243(5) Uani 1 1 d . . . . .
C006 C 0.4333(3) 0.46031(10) 0.76490(8) 0.0243(4) Uani 1 1 d . . . . .
C007 C 0.5232(3) 0.56493(10) 0.71847(8) 0.0244(5) Uani 1 1 d . . . . .
C008 C 0.5665(3) 0.57275(10) 0.62133(8) 0.0253(5) Uani 1 1 d . . . . .
C009 C 0.4843(3) 0.48972(10) 0.81395(8) 0.0245(5) Uani 1 1 d . . . . .
C00A C 0.4595(3) 0.47015(10) 0.66342(8) 0.0235(4) Uani 1 1 d . . . . .
C00B C 0.4663(3) 0.49789(10) 0.71600(8) 0.0238(5) Uani 1 1 d . . . . .
C00C C 0.3567(3) 0.39236(10) 0.75847(8) 0.0243(4) Uani 1 1 d . . . . .
C00D C 0.6384(3) 0.67784(10) 0.57432(8) 0.0280(5) Uani 1 1 d . . . . .
C00E C 0.5088(3) 0.50554(11) 0.61773(8) 0.0262(5) Uani 1 1 d . . . . .
H00E H 0.503947 0.484455 0.583125 0.031 Uiso 1 1 calc R U . . .
C00F C 0.3450(3) 0.36366(10) 0.70597(8) 0.0257(5) Uani 1 1 d . . . . .
C00G C 0.5326(3) 0.55984(11) 0.81498(8) 0.0275(5) Uani 1 1 d . . . . .
C00H C 0.2867(3) 0.35435(11) 0.80171(9) 0.0281(5) Uani 1 1 d . . . . .
H00H H 0.281103 0.373642 0.836989 0.034 Uiso 1 1 calc R U . . .
C00I C 0.5692(3) 0.60224(10) 0.67359(8) 0.0260(5) Uani 1 1 d . . . . .
H00I H 0.602715 0.647730 0.677688 0.031 Uiso 1 1 calc R U . . .
C00J C 0.5033(3) 0.45642(11) 0.86570(8) 0.0275(5) Uani 1 1 d . . . . .
H00J H 0.483658 0.409611 0.867259 0.033 Uiso 1 1 calc R U . . .
C00K C 0.5753(3) 0.59361(11) 0.86108(9) 0.0307(5) Uani 1 1 d . . . . .
H00K H 0.598915 0.640148 0.859221 0.037 Uiso 1 1 calc R U . . .
C00L C 0.2794(3) 0.29869(11) 0.69916(9) 0.0308(5) Uani 1 1 d . . . . .
H00L H 0.273382 0.280151 0.663615 0.037 Uiso 1 1 calc R U . . .
C00M C 0.8035(3) 0.70625(11) 0.56027(8) 0.0318(5) Uani 1 1 d . . . . .
H00M H 0.907679 0.678916 0.556065 0.038 Uiso 1 1 calc R U . . .
C00N C 0.2231(3) 0.26094(11) 0.74311(9) 0.0329(5) Uani 1 1 d . . . . .
H00N H 0.183393 0.216250 0.738280 0.039 Uiso 1 1 calc R U . . .
C00O C 0.5476(3) 0.48873(12) 0.91192(9) 0.0315(5) Uani 1 1 d . . . . .
H00O H 0.554340 0.464225 0.944965 0.038 Uiso 1 1 calc R U . . .
C00P C 0.2260(3) 0.28980(11) 0.79443(9) 0.0312(5) Uani 1 1 d . . . . .
H00P H 0.185567 0.264831 0.824974 0.037 Uiso 1 1 calc R U . . .
C00Q C 0.4867(3) 0.71759(11) 0.58117(8) 0.0331(5) Uani 1 1 d . . . . .
H00Q H 0.374282 0.698120 0.591262 0.040 Uiso 1 1 calc R U . . .
C00R C 0.4995(4) 0.78587(11) 0.57322(9) 0.0357(6) Uani 1 1 d . . . . .
H00R H 0.395638 0.813285 0.577778 0.043 Uiso 1 1 calc R U . . .
C00S C 0.5855(3) 0.55996(12) 0.91281(9) 0.0343(5) Uani 1 1 d . . . . .
C00T C 0.8159(4) 0.77451(12) 0.55240(9) 0.0370(6) Uani 1 1 d . . . . .
H00T H 0.928596 0.794060 0.542735 0.044 Uiso 1 1 calc R U . . .
C00U C 0.6237(4) 0.57372(11) 0.52310(8) 0.0355(5) Uani 1 1 d . . . . .
H00A H 0.690045 0.531478 0.525538 0.053 Uiso 1 1 calc R U . . .
H00B H 0.682406 0.602781 0.496310 0.053 Uiso 1 1 calc R U . . .
H00C H 0.498656 0.564941 0.511801 0.053 Uiso 1 1 calc R U . . .
C00V C 0.6640(4) 0.81426(11) 0.55861(8) 0.0384(6) Uani 1 1 d . . . . .
H00V H 0.672316 0.861038 0.552871 0.046 Uiso 1 1 calc R U . . .

loop_
_atom_site_aniso_label
_atom_site_aniso_U_11
_atom_site_aniso_U_22
_atom_site_aniso_U_33
_atom_site_aniso_U_23
_atom_site_aniso_U_13
_atom_site_aniso_U_12
O001 0.0406(9) 0.0289(8) 0.0172(7) -0.0007(6) -0.0006(6) -0.0010(6)
O002 0.0437(10) 0.0343(8) 0.0262(8) -0.0035(7) -0.0004(7) -0.0023(7)
O003 0.0642(12) 0.0456(10) 0.0228(8) -0.0056(7) -0.0077(8) 0.0014(9)
N004 0.0456(11) 0.0262(9) 0.0168(8) -0.0017(7) 0.0029(8) -0.0031(8)
C005 0.0280(11) 0.0264(10) 0.0184(10) -0.0016(8) -0.0018(8) 0.0022(8)
C006 0.0240(10) 0.0280(10) 0.0208(10) -0.0002(8) 0.0011(8) 0.0039(8)
C007 0.0283(11) 0.0283(11) 0.0165(10) -0.0028(8) -0.0014(8) 0.0023(8)
C008 0.0294(11) 0.0275(11) 0.0190(10) 0.0019(9) 0.0008(8) -0.0003(8)
C009 0.0255(10) 0.0273(11) 0.0208(10) -0.0012(8) -0.0007(8) 0.0015(8)
C00A 0.0254(10) 0.0256(10) 0.0194(10) 0.0012(8) -0.0016(8) 0.0026(8)
C00B 0.0235(11) 0.0274(10) 0.0206(10) 0.0008(8) 0.0011(8) 0.0016(8)
C00C 0.0243(10) 0.0262(10) 0.0225(10) 0.0011(8) -0.0019(8) 0.0027(8)
C00D 0.0437(13) 0.0275(10) 0.0129(9) 0.0011(8) -0.0006(8) -0.0015(9)
C00E 0.0301(11) 0.0296(11) 0.0188(10) -0.0021(9) -0.0003(8) 0.0012(9)
C00F 0.0254(10) 0.0262(11) 0.0254(10) 0.0018(8) -0.0024(8) 0.0019(8)
C00G 0.0284(11) 0.0333(11) 0.0207(10) 0.0011(9) 0.0016(8) 0.0047(9)
C00H 0.0278(11) 0.0329(11) 0.0234(10) 0.0043(9) -0.0008(9) 0.0026(9)
C00I 0.0326(11) 0.0245(10) 0.0209(10) -0.0015(8) 0.0003(9) -0.0025(9)
C00J 0.0282(11) 0.0326(12) 0.0217(10) 0.0016(9) -0.0008(8) 0.0010(9)
C00K 0.0358(12) 0.0320(11) 0.0244(11) -0.0043(9) -0.0037(9) 0.0007(9)
C00L 0.0334(12) 0.0302(11) 0.0288(11) -0.0017(9) -0.0064(9) 0.0008(9)
C00M 0.0427(13) 0.0328(11) 0.0199(10) -0.0014(9) 0.0035(9) -0.0019(10)
C00N 0.0328(12) 0.0276(11) 0.0384(12) 0.0045(10) -0.0034(10) -0.0033(9)
C00O 0.0350(12) 0.0383(12) 0.0213(10) 0.0009(9) -0.0017(9) 0.0050(10)
C00P 0.0297(12) 0.0329(12) 0.0310(11) 0.0090(9) 0.0005(9) -0.0011(9)
C00Q 0.0427(13) 0.0362(12) 0.0205(10) -0.0011(9) 0.0002(9) -0.0001(10)
C00R 0.0534(15) 0.0330(12) 0.0207(10) -0.0015(9) 0.0002(10) 0.0066(11)
C00S 0.0370(13) 0.0422(13) 0.0237(11) -0.0074(10) -0.0033(9) 0.0066(10)
C00T 0.0537(15) 0.0368(13) 0.0204(10) -0.0001(9) 0.0064(10) -0.0091(11)
C00U 0.0554(15) 0.0326(12) 0.0184(10) -0.0033(9) 0.0065(10) -0.0042(11)
C00V 0.0689(17) 0.0287(11) 0.0175(10) 0.0010(9) 0.0026(11) -0.0027(11)

loop_
_atom_type_symbol
_atom_type_description
_atom_type_scat_dispersion_real
_atom_type_scat_dispersion_imag
_atom_type_scat_source
C C 0.0181 0.0091 'International Tables Vol C Tables 4.2.6.8 and 6.1.1.4'
H H 0.0000 0.0000 'International Tables Vol C Tables 4.2.6.8 and 6.1.1.4'
N N 0.0311 0.0180 'International Tables Vol C Tables 4.2.6.8 and 6.1.1.4'
O O 0.0492 0.0322 'International Tables Vol C Tables 4.2.6.8 and 6.1.1.4'

loop_
_exptl_crystal_face_index_h
_exptl_crystal_face_index_k
_exptl_crystal_face_index_l
_exptl_crystal_face_perp_dist
0 6 14 0.0237
0 -6 -14 0.0250
-5 4 1 0.0939
0 -9 -12 0.0273
-3 -10 3 0.0620
2 11 -1 0.1036
0 -13 2 0.0101
0 7 14 0.0154
0 13 -1 0.0042
0 13 -4 0.0077

loop_
_geom_angle_atom_site_label_1
_geom_angle_atom_site_label_2
_geom_angle_atom_site_label_3
_geom_angle
_geom_angle_site_symmetry_1
_geom_angle_site_symmetry_3
_geom_angle_publ_flag
C007 O001 C00G 119.20(16) . . ?
C008 N004 C00D 122.85(17) . . ?
C008 N004 C00U 120.27(17) . . ?
C00D N004 C00U 114.74(17) . . ?
O002 C005 C00A 121.95(18) . . ?
O002 C005 C00F 120.78(18) . . ?
C00A C005 C00F 117.25(17) . . ?
C009 C006 C00B 117.05(19) . . ?
C009 C006 C00C 125.71(18) . . ?
C00B C006 C00C 117.16(18) . . ?
O001 C007 C00B 120.10(17) . . ?
O001 C007 C00I 115.99(18) . . ?
C00I C007 C00B 123.90(18) . . ?
N004 C008 C00E 120.85(18) . . ?
N004 C008 C00I 121.79(18) . . ?
C00I C008 C00E 117.32(18) . . ?
C006 C009 C00G 119.45(18) . . ?
C006 C009 C00J 126.34(19) . . ?
C00J C009 C00G 114.15(18) . . ?
C00B C00A C005 119.42(18) . . ?
C00E C00A C005 118.19(18) . . ?
C00E C00A C00B 122.38(19) . . ?
C007 C00B C006 120.92(18) . . ?
C00A C00B C006 123.61(19) . . ?
C00A C00B C007 115.27(18) . . ?
C00F C00C C006 119.58(18) . . ?
C00H C00C C006 123.88(18) . . ?
C00H C00C C00F 116.50(18) . . ?
C00M C00D N004 118.9(2) . . ?
C00Q C00D N004 120.5(2) . . ?
C00Q C00D C00M 120.3(2) . . ?
C008 C00E H00E 119.4 . . ?
C00A C00E C008 121.25(19) . . ?
C00A C00E H00E 119.4 . . ?
C00C C00F C005 122.05(18) . . ?
C00L C00F C005 117.40(18) . . ?
C00L C00F C00C 120.56(19) . . ?
O001 C00G C009 120.72(18) . . ?
C00K C00G O001 115.54(19) . . ?
C00K C00G C009 123.73(19) . . ?
C00C C00H H00H 119.0 . . ?
C00P C00H C00C 122.0(2) . . ?
C00P C00H H00H 119.0 . . ?
C007 C00I C008 119.83(19) . . ?
C007 C00I H00I 120.1 . . ?
C008 C00I H00I 120.1 . . ?
C009 C00J H00J 118.5 . . ?
C00O C00J C009 122.9(2) . . ?
C00O C00J H00J 118.5 . . ?
C00G C00K H00K 119.5 . . ?
C00G C00K C00S 121.0(2) . . ?
C00S C00K H00K 119.5 . . ?
C00F C00L H00L 119.3 . . ?
C00N C00L C00F 121.3(2) . . ?
C00N C00L H00L 119.3 . . ?
C00D C00M H00M 120.1 . . ?
C00T C00M C00D 119.8(2) . . ?
C00T C00M H00M 120.1 . . ?
C00L C00N H00N 120.8 . . ?
C00L C00N C00P 118.5(2) . . ?
C00P C00N H00N 120.8 . . ?
C00J C00O H00O 119.0 . . ?
C00J C00O C00S 122.1(2) . . ?
C00S C00O H00O 119.0 . . ?
C00H C00P C00N 120.9(2) . . ?
C00H C00P H00P 119.6 . . ?
C00N C00P H00P 119.6 . . ?
C00D C00Q H00Q 120.1 . . ?
C00D C00Q C00R 119.7(2) . . ?
C00R C00Q H00Q 120.1 . . ?
C00Q C00R H00R 120.0 . . ?
C00Q C00R C00V 120.1(2) . . ?
C00V C00R H00R 120.0 . . ?
O003 C00S C00K 121.9(2) . . ?
O003 C00S C00O 122.2(2) . . ?
C00K C00S C00O 115.85(19) . . ?
C00M C00T H00T 120.0 . . ?
C00V C00T C00M 120.0(2) . . ?
C00V C00T H00T 120.0 . . ?
N004 C00U H00A 109.5 . . ?
N004 C00U H00B 109.5 . . ?
N004 C00U H00C 109.5 . . ?
H00A C00U H00B 109.5 . . ?
H00A C00U H00C 109.5 . . ?
H00B C00U H00C 109.5 . . ?
C00R C00V H00V 120.0 . . ?
C00T C00V C00R 120.1(2) . . ?
C00T C00V H00V 120.0 . . ?

loop_
_geom_bond_atom_site_label_1
_geom_bond_atom_site_label_2
_geom_bond_distance
_geom_bond_site_symmetry_2
_geom_bond_publ_flag
O001 C007 1.374(2) . ?
O001 C00G 1.379(2) . ?
O002 C005 1.229(2) . ?
O003 C00S 1.247(3) . ?
N004 C008 1.365(3) . ?
N004 C00D 1.436(3) . ?
N004 C00U 1.460(3) . ?
C005 C00A 1.476(3) . ?
C005 C00F 1.478(3) . ?
C006 C009 1.393(3) . ?
C006 C00B 1.439(3) . ?
C006 C00C 1.483(3) . ?
C007 C00B 1.409(3) . ?
C007 C00I 1.375(3) . ?
C008 C00E 1.416(3) . ?
C008 C00I 1.413(3) . ?
C009 C00G 1.450(3) . ?
C009 C00J 1.443(3) . ?
C00A C00B 1.407(3) . ?
C00A C00E 1.377(3) . ?
C00C C00F 1.415(3) . ?
C00C C00H 1.405(3) . ?
C00D C00M 1.389(3) . ?
C00D C00Q 1.385(3) . ?
C00E H00E 0.9500 . ?
C00F C00L 1.399(3) . ?
C00G C00K 1.356(3) . ?
C00H H00H 0.9500 . ?
C00H C00P 1.381(3) . ?
C00I H00I 0.9500 . ?
C00J H00J 0.9500 . ?
C00J C00O 1.348(3) . ?
C00K H00K 0.9500 . ?
C00K C00S 1.441(3) . ?
C00L H00L 0.9500 . ?
C00L C00N 1.382(3) . ?
C00M H00M 0.9500 . ?
C00M C00T 1.385(3) . ?
C00N H00N 0.9500 . ?
C00N C00P 1.387(3) . ?
C00O H00O 0.9500 . ?
C00O C00S 1.455(3) . ?
C00P H00P 0.9500 . ?
C00Q H00Q 0.9500 . ?
C00Q C00R 1.386(3) . ?
C00R H00R 0.9500 . ?
C00R C00V 1.389(4) . ?
C00T H00T 0.9500 . ?
C00T C00V 1.384(4) . ?
C00U H00A 0.9800 . ?
C00U H00B 0.9800 . ?
C00U H00C 0.9800 . ?
C00V H00V 0.9500 . ?

loop_
_geom_torsion_atom_site_label_1
_geom_torsion_atom_site_label_2
_geom_torsion_atom_site_label_3
_geom_torsion_atom_site_label_4
_geom_torsion
_geom_torsion_site_symmetry_1
_geom_torsion_site_symmetry_2
_geom_torsion_site_symmetry_3
_geom_torsion_site_symmetry_4
_geom_torsion_publ_flag
O001 C007 C00B C006 -5.4(3) . . . . ?
O001 C007 C00B C00A 179.64(18) . . . . ?
O001 C007 C00I C008 178.47(19) . . . . ?
O001 C00G C00K C00S -177.7(2) . . . . ?
O002 C005 C00A C00B -178.8(2) . . . . ?
O002 C005 C00A C00E 0.0(3) . . . . ?
O002 C005 C00F C00C 177.4(2) . . . . ?
O002 C005 C00F C00L -2.4(3) . . . . ?
N004 C008 C00E C00A 176.7(2) . . . . ?
N004 C008 C00I C007 -175.2(2) . . . . ?
N004 C00D C00M C00T 172.96(19) . . . . ?
N004 C00D C00Q C00R -172.82(19) . . . . ?
C005 C00A C00B C006 5.2(3) . . . . ?
C005 C00A C00B C007 -179.90(18) . . . . ?
C005 C00A C00E C008 -179.84(19) . . . . ?
C005 C00F C00L C00N -179.8(2) . . . . ?
C006 C009 C00G O001 -1.9(3) . . . . ?
C006 C009 C00G C00K 176.6(2) . . . . ?
C006 C009 C00J C00O -177.7(2) . . . . ?
C006 C00C C00F C005 -2.1(3) . . . . ?
C006 C00C C00F C00L 177.64(19) . . . . ?
C006 C00C C00H C00P -176.29(19) . . . . ?
C007 O001 C00G C009 -12.5(3) . . . . ?
C007 O001 C00G C00K 168.81(19) . . . . ?
C008 N004 C00D C00M 124.2(2) . . . . ?
C008 N004 C00D C00Q -62.0(3) . . . . ?
C009 C006 C00B C007 -8.9(3) . . . . ?
C009 C006 C00B C00A 165.7(2) . . . . ?
C009 C006 C00C C00F -167.2(2) . . . . ?
C009 C006 C00C C00H 15.3(3) . . . . ?
C009 C00G C00K C00S 3.6(4) . . . . ?
C009 C00J C00O C00S -1.9(3) . . . . ?
C00A C005 C00F C00C -4.0(3) . . . . ?
C00A C005 C00F C00L 176.26(19) . . . . ?
C00B C006 C009 C00G 12.2(3) . . . . ?
C00B C006 C009 C00J -164.7(2) . . . . ?
C00B C006 C00C C00F 9.4(3) . . . . ?
C00B C006 C00C C00H -168.03(19) . . . . ?
C00B C007 C00I C008 -2.1(3) . . . . ?
C00B C00A C00E C008 -1.1(3) . . . . ?
C00C C006 C009 C00G -171.13(19) . . . . ?
C00C C006 C009 C00J 11.9(3) . . . . ?
C00C C006 C00B C007 174.18(19) . . . . ?
C00C C006 C00B C00A -11.2(3) . . . . ?
C00C C00F C00L C00N 0.5(3) . . . . ?
C00C C00H C00P C00N -3.3(3) . . . . ?
C00D N004 C008 C00E 163.4(2) . . . . ?
C00D N004 C008 C00I -19.2(3) . . . . ?
C00D C00M C00T C00V 0.1(3) . . . . ?
C00D C00Q C00R C00V -0.2(3) . . . . ?
C00E C008 C00I C007 2.3(3) . . . . ?
C00E C00A C00B C006 -173.5(2) . . . . ?
C00E C00A C00B C007 1.3(3) . . . . ?
C00F C005 C00A C00B 2.6(3) . . . . ?
C00F C005 C00A C00E -178.63(19) . . . . ?
C00F C00C C00H C00P 6.2(3) . . . . ?
C00F C00L C00N C00P 2.6(3) . . . . ?
C00G O001 C007 C00B 16.0(3) . . . . ?
C00G O001 C007 C00I -164.56(19) . . . . ?
C00G C009 C00J C00O 5.2(3) . . . . ?
C00G C00K C00S O003 176.9(2) . . . . ?
C00G C00K C00S C00O 0.1(3) . . . . ?
C00H C00C C00F C005 175.52(19) . . . . ?
C00H C00C C00F C00L -4.7(3) . . . . ?
C00I C007 C00B C006 175.3(2) . . . . ?
C00I C007 C00B C00A 0.3(3) . . . . ?
C00I C008 C00E C00A -0.8(3) . . . . ?
C00J C009 C00G O001 175.36(18) . . . . ?
C00J C009 C00G C00K -6.1(3) . . . . ?
C00J C00O C00S O003 -177.8(2) . . . . ?
C00J C00O C00S C00K -0.9(3) . . . . ?
C00L C00N C00P C00H -1.2(3) . . . . ?
C00M C00D C00Q C00R 0.9(3) . . . . ?
C00M C00T C00V C00R 0.6(3) . . . . ?
C00Q C00D C00M C00T -0.8(3) . . . . ?
C00Q C00R C00V C00T -0.5(3) . . . . ?
C00U N004 C008 C00E 0.8(3) . . . . ?
C00U N004 C008 C00I 178.3(2) . . . . ?
C00U N004 C00D C00M -72.4(3) . . . . ?
C00U N004 C00D C00Q 101.4(2) . . . . ?

loop_
_exptl_oxdiff_crystal_face_indexfrac_h
_exptl_oxdiff_crystal_face_indexfrac_k
_exptl_oxdiff_crystal_face_indexfrac_l
_exptl_oxdiff_crystal_face_x
_exptl_oxdiff_crystal_face_y
_exptl_oxdiff_crystal_face_z
0.4964 5.6007 14.2981 0.0783 0.3152 0.9458
-0.0522 -5.8630 -14.2342 -0.0570 -0.2265 -0.9723
-4.6001 3.5148 1.2671 -0.2127 -0.8883 0.4069
0.2033 -8.8482 -11.6687 0.2232 -0.1745 -0.9590
-2.6840 -10.3990 3.4770 0.7903 -0.6073 -0.0817
2.3766 11.2859 -0.6190 -0.7608 0.5853 0.2805
0.3432 -12.8162 2.4591 0.9314 -0.0258 -0.3631
0.0750 6.7463 13.6322 -0.0206 0.2329 0.9723
-0.0146 12.9974 -0.5707 -0.8828 0.1156 0.4553
-0.2325 12.5170 -4.2602 -0.9676 0.0252 0.2513
